data_7127590
loop_
_publ_author_name
'Ohtani, Shunsuke'
'Takeda, Yusuke'
'Gon, Masayuki'
'Tanaka, Kazuo'
'Chujo, Yoshiki'

_publ_section_title
;
 Facile strategy for obtaining luminescent polymorphs based on the
 chirality of a boron-fused azomethine complex.
;
_journal_issue 97
_journal_name_full 'Chemical communications (Cambridge, England)'
_journal_page_first 15305
_journal_page_last 15308
_journal_paper_doi 10.1039/d0cc06383e
_journal_volume 56
_journal_year 2020
_chemical_formula_sum 'C17 H17 B Cl F N2 O2'
_chemical_formula_weight 346.58
_space_group_crystal_system monoclinic
_space_group_IT_number 14
_space_group_name_Hall '-P 2ybc'
_space_group_name_H-M_alt 'P 1 21/c 1'
_atom_sites_solution_hydrogens geom
_audit_creation_method SHELXL-2014/7
_audit_update_record
;
2020-09-23 deposited with the CCDC.	2020-11-12 downloaded from the CCDC.
;
_cell_angle_alpha 90
_cell_angle_beta 101.611(7)
_cell_angle_gamma 90
_cell_formula_units_Z 4
_cell_length_a 8.4212(8)
_cell_length_b 14.1413(16)
_cell_length_c 13.5406(13)
_cell_measurement_reflns_used 11944
_cell_measurement_temperature 78(2)
_cell_measurement_theta_max 55.21
_cell_measurement_theta_min 6.00
_cell_volume 1579.5(3)
_computing_cell_refinement PROCESS-AUTO
_computing_data_collection PROCESS-AUTO
_computing_data_reduction 'Yadokari-XG (Wakita, 2000)'
_computing_molecular_graphics 'Yadokari-XG (Wakita, 2000)'
_computing_publication_material 'Yadokari-XG (Wakita, 2000)'
_computing_structure_refinement 'SHELXL-2014/7 (Sheldrick, 2014)'
_computing_structure_solution 'SHELXL-2014/7 (Sheldrick, 2014)'
_diffrn_ambient_temperature 78(2)
_diffrn_detector_area_resol_mean 'oscillation method'
_diffrn_measured_fraction_theta_full 0.987
_diffrn_measured_fraction_theta_max 0.981
_diffrn_measurement_device_type 'rigaku raxis rapid'
_diffrn_measurement_method graphite
_diffrn_radiation_type MoK\a
_diffrn_radiation_wavelength 0.71075
_diffrn_reflns_av_R_equivalents 0.0770
_diffrn_reflns_av_unetI/netI 0.0751
_diffrn_reflns_Laue_measured_fraction_full 0.987
_diffrn_reflns_Laue_measured_fraction_max 0.981
_diffrn_reflns_limit_h_max 10
_diffrn_reflns_limit_h_min -10
_diffrn_reflns_limit_k_max 18
_diffrn_reflns_limit_k_min -18
_diffrn_reflns_limit_l_max 17
_diffrn_reflns_limit_l_min -17
_diffrn_reflns_number 14569
_diffrn_reflns_point_group_measured_fraction_full 0.987
_diffrn_reflns_point_group_measured_fraction_max 0.981
_diffrn_reflns_theta_full 25.242
_diffrn_reflns_theta_max 27.485
_diffrn_reflns_theta_min 3.001
_diffrn_source 'fine-focus sealed tube'
_exptl_absorpt_coefficient_mu 0.265
_exptl_absorpt_correction_T_max 1.0000
_exptl_absorpt_correction_T_min 0.2000
_exptl_absorpt_correction_type multi-scan
_exptl_absorpt_process_details
;
    Higashi, T. (1995). Program for Absorption Correction.
    Rigaku Corporation, Tokyo, Japan.
;
_exptl_crystal_colour orange
_exptl_crystal_density_diffrn 1.457
_exptl_crystal_density_method 'not measured'
_exptl_crystal_description block
_exptl_crystal_F_000 720
_exptl_crystal_size_max 0.300
_exptl_crystal_size_mid 0.300
_exptl_crystal_size_min 0.200
_refine_diff_density_max 0.451
_refine_diff_density_min -0.282
_refine_diff_density_rms 0.076
_refine_ls_extinction_method none
_refine_ls_goodness_of_fit_ref 1.092
_refine_ls_hydrogen_treatment constr
_refine_ls_matrix_type full
_refine_ls_number_parameters 219
_refine_ls_number_reflns 3555
_refine_ls_number_restraints 0
_refine_ls_restrained_S_all 1.092
_refine_ls_R_factor_all 0.0577
_refine_ls_R_factor_gt 0.0507
_refine_ls_shift/su_max 0.001
_refine_ls_shift/su_mean 0.000
_refine_ls_structure_factor_coef Fsqd
_refine_ls_weighting_details 'w=1/[\s^2^(Fo^2^)+(0.0805P)^2^+0.2699P] where P=(Fo^2^+2Fc^2^)/3'
_refine_ls_weighting_scheme calc
_refine_ls_wR_factor_gt 0.1382
_refine_ls_wR_factor_ref 0.1432
_reflns_Friedel_coverage 0.000
_reflns_number_gt 3118
_reflns_number_total 3555
_reflns_threshold_expression 'I > 2\s(I)'
_cod_data_source_file d0cc06383e2.cif
_cod_data_source_block rac_BAmCl
_cod_original_sg_symbol_H-M 'P 21/c'
_cod_database_code 7127590
_shelx_shelxl_version_number 2014/7
_shelx_space_group_comment
;
The symmetry employed for this shelxl refinement is uniquely defined
by the following loop, which should always be used as a source of
symmetry information in preference to the above space-group names.
They are only intended as comments.
;
_shelx_estimated_absorpt_t_min 0.925
_shelx_estimated_absorpt_t_max 0.949

loop_
_space_group_symop_operation_xyz
'x, y, z'
'-x, y+1/2, -z+1/2'
'-x, -y, -z'
'x, -y-1/2, z-1/2'

loop_
_atom_site_label
_atom_site_type_symbol
_atom_site_fract_x
_atom_site_fract_y
_atom_site_fract_z
_atom_site_U_iso_or_equiv
_atom_site_adp_type
_atom_site_occupancy
_atom_site_site_symmetry_order
_atom_site_calc_flag
_atom_site_refinement_flags_posn
_atom_site_refinement_flags_adp
_atom_site_refinement_flags_occupancy
_atom_site_disorder_assembly
_atom_site_disorder_group
Cl01 Cl 0.70257(6) 0.03499(3) 0.51992(4) 0.03804(18) Uani 1 1 d . . . . .
F002 F 0.55092(13) 0.46266(7) 0.70026(8) 0.0342(3) Uani 1 1 d . . . . .
O003 O 0.45752(15) 0.30542(8) 0.69054(9) 0.0290(3) Uani 1 1 d . . . . .
O004 O 0.27437(15) 0.43917(8) 0.69200(9) 0.0280(3) Uani 1 1 d . . . . .
N005 N 0.39301(17) 0.40065(9) 0.54501(10) 0.0255(3) Uani 1 1 d . . . . .
N006 N -0.05578(19) 0.71277(10) 0.68150(11) 0.0286(3) Uani 1 1 d . . . . .
C007 C 0.4648(2) 0.31652(12) 0.52066(13) 0.0264(4) Uani 1 1 d . . . . .
C008 C 0.5002(2) 0.26310(12) 0.60978(13) 0.0281(4) Uani 1 1 d . . . . .
C009 C 0.2035(2) 0.51456(11) 0.63964(13) 0.0254(4) Uani 1 1 d . . . . .
C00A C 0.0312(2) 0.65267(11) 0.63435(13) 0.0264(4) Uani 1 1 d . . . . .
C00B C 0.6069(2) 0.14396(12) 0.52040(14) 0.0298(4) Uani 1 1 d . . . . .
C00C C 0.4992(2) 0.28366(12) 0.43135(13) 0.0276(4) Uani 1 1 d . . . . .
H1 H 0.4743 0.3204 0.3715 0.033 Uiso 1 1 calc R U . . .
C00D C 0.2181(2) 0.52979(11) 0.53750(13) 0.0255(4) Uani 1 1 d . . . . .
C00E C 0.1107(2) 0.57335(12) 0.68529(12) 0.0269(4) Uani 1 1 d . . . . .
H2 H 0.0997 0.5605 0.7525 0.032 Uiso 1 1 calc R U . . .
C00F C 0.5714(2) 0.19541(13) 0.43144(13) 0.0297(4) Uani 1 1 d . . . . .
H3 H 0.5962 0.1705 0.3712 0.036 Uiso 1 1 calc R U . . .
C00G C 0.3037(2) 0.46380(11) 0.48961(13) 0.0269(4) Uani 1 1 d . . . . .
H6 H 0.2964 0.4655 0.4187 0.032 Uiso 1 1 calc R U . . .
C00H C 0.1339(2) 0.60717(11) 0.48649(13) 0.0278(4) Uani 1 1 d . . . . .
H4 H 0.1392 0.6177 0.4179 0.033 Uiso 1 1 calc R U . . .
C00I C -0.0525(2) 0.70365(12) 0.79003(13) 0.0299(4) Uani 1 1 d . . . . .
H7 H -0.0761 0.7660 0.8169 0.036 Uiso 1 1 calc R U . . .
H8 H 0.0579 0.6847 0.8247 0.036 Uiso 1 1 calc R U . . .
C00J C 0.0451(2) 0.66745(12) 0.53211(13) 0.0279(4) Uani 1 1 d . . . . .
H17 H -0.0080 0.7198 0.4956 0.033 Uiso 1 1 calc R U . . .
C00K C -0.1147(2) 0.80359(12) 0.63603(14) 0.0296(4) Uani 1 1 d . . . . .
H9 H -0.2006 0.8280 0.6695 0.036 Uiso 1 1 calc R U . . .
H10 H -0.1629 0.7939 0.5638 0.036 Uiso 1 1 calc R U . . .
C00L C 0.5723(2) 0.17545(13) 0.61115(14) 0.0306(4) Uani 1 1 d . . . . .
H5 H 0.5971 0.1385 0.6709 0.037 Uiso 1 1 calc R U . . .
C00M C -0.1737(2) 0.63180(13) 0.81377(14) 0.0337(4) Uani 1 1 d . . . . .
H11 H -0.2841 0.6540 0.7867 0.051 Uiso 1 1 calc R U . . .
H12 H -0.1587 0.6241 0.8870 0.051 Uiso 1 1 calc R U . . .
H13 H -0.1563 0.5709 0.7830 0.051 Uiso 1 1 calc R U . . .
C00N C 0.0206(2) 0.87593(12) 0.64574(15) 0.0347(4) Uani 1 1 d . . . . .
H14 H 0.0663 0.8871 0.7172 0.052 Uiso 1 1 calc R U . . .
H15 H -0.0226 0.9353 0.6139 0.052 Uiso 1 1 calc R U . . .
H16 H 0.1056 0.8521 0.6124 0.052 Uiso 1 1 calc R U . . .
B00O B 0.4189(2) 0.40390(14) 0.66309(15) 0.0282(4) Uani 1 1 d . . . . .

loop_
_atom_site_aniso_label
_atom_site_aniso_U_11
_atom_site_aniso_U_22
_atom_site_aniso_U_33
_atom_site_aniso_U_23
_atom_site_aniso_U_13
_atom_site_aniso_U_12
Cl01 0.0388(3) 0.0375(3) 0.0399(3) 0.00076(18) 0.0130(2) 0.01136(18)
F002 0.0335(6) 0.0403(6) 0.0286(6) -0.0037(4) 0.0060(5) -0.0077(4)
O003 0.0341(7) 0.0329(6) 0.0214(6) 0.0011(5) 0.0088(5) 0.0036(5)
O004 0.0336(7) 0.0275(6) 0.0249(6) 0.0023(5) 0.0104(5) 0.0007(5)
N005 0.0273(7) 0.0267(7) 0.0243(7) -0.0007(5) 0.0098(6) -0.0036(5)
N006 0.0357(8) 0.0256(7) 0.0263(7) -0.0008(5) 0.0108(7) -0.0013(6)
C007 0.0239(8) 0.0288(8) 0.0278(9) -0.0011(6) 0.0083(7) -0.0031(6)
C008 0.0255(9) 0.0337(9) 0.0264(9) -0.0008(7) 0.0085(7) -0.0023(7)
C009 0.0280(9) 0.0243(7) 0.0241(8) 0.0000(6) 0.0055(7) -0.0054(6)
C00A 0.0282(8) 0.0259(8) 0.0253(8) -0.0021(6) 0.0061(7) -0.0053(6)
C00B 0.0257(8) 0.0328(9) 0.0315(9) -0.0015(7) 0.0074(8) 0.0031(7)
C00C 0.0249(8) 0.0340(9) 0.0243(8) 0.0002(6) 0.0057(7) -0.0027(7)
C00D 0.0284(9) 0.0250(8) 0.0234(8) -0.0012(6) 0.0059(7) -0.0055(6)
C00E 0.0314(9) 0.0288(8) 0.0214(8) -0.0018(6) 0.0070(7) -0.0052(7)
C00F 0.0252(8) 0.0376(9) 0.0266(9) -0.0034(7) 0.0061(7) -0.0004(7)
C00G 0.0298(9) 0.0280(8) 0.0243(8) 0.0007(6) 0.0089(7) -0.0072(6)
C00H 0.0333(9) 0.0273(8) 0.0231(8) 0.0000(6) 0.0064(7) -0.0052(7)
C00I 0.0357(10) 0.0296(8) 0.0263(9) -0.0023(7) 0.0106(8) 0.0013(7)
C00J 0.0335(9) 0.0251(8) 0.0253(8) 0.0016(6) 0.0067(7) -0.0021(7)
C00K 0.0300(9) 0.0291(8) 0.0312(9) -0.0009(7) 0.0094(8) 0.0011(7)
C00L 0.0290(9) 0.0361(9) 0.0284(9) 0.0035(7) 0.0095(8) 0.0022(7)
C00M 0.0373(10) 0.0329(9) 0.0333(10) 0.0033(7) 0.0130(8) 0.0020(7)
C00N 0.0348(10) 0.0248(8) 0.0449(11) 0.0019(7) 0.0091(9) 0.0005(7)
B00O 0.0307(10) 0.0309(9) 0.0238(9) -0.0006(7) 0.0077(8) -0.0021(8)

loop_
_atom_type_symbol
_atom_type_description
_atom_type_scat_dispersion_real
_atom_type_scat_dispersion_imag
_atom_type_scat_source
C C 0.0033 0.0016 'International Tables Vol C Tables 4.2.6.8 and 6.1.1.4'
H H 0.0000 0.0000 'International Tables Vol C Tables 4.2.6.8 and 6.1.1.4'
N N 0.0061 0.0033 'International Tables Vol C Tables 4.2.6.8 and 6.1.1.4'
O O 0.0106 0.0060 'International Tables Vol C Tables 4.2.6.8 and 6.1.1.4'
B B 0.0013 0.0007 'International Tables Vol C Tables 4.2.6.8 and 6.1.1.4'
F F 0.0171 0.0103 'International Tables Vol C Tables 4.2.6.8 and 6.1.1.4'
Cl Cl 0.1484 0.1585 'International Tables Vol C Tables 4.2.6.8 and 6.1.1.4'

loop_
_geom_angle_atom_site_label_1
_geom_angle_atom_site_label_2
_geom_angle_atom_site_label_3
_geom_angle
_geom_angle_site_symmetry_1
_geom_angle_site_symmetry_3
_geom_angle_publ_flag
C008 O003 B00O 107.26(13) . . ?
C009 O004 B00O 116.02(13) . . ?
C00G N005 C007 132.19(15) . . ?
C00G N005 B00O 120.79(14) . . ?
C007 N005 B00O 106.61(13) . . ?
C00A N006 C00K 121.20(14) . . ?
C00A N006 C00I 120.68(14) . . ?
C00K N006 C00I 115.67(13) . . ?
C00C C007 C008 121.77(16) . . ?
C00C C007 N005 131.90(16) . . ?
C008 C007 N005 106.33(14) . . ?
O003 C008 C00L 124.96(15) . . ?
O003 C008 C007 114.25(15) . . ?
C00L C008 C007 120.79(16) . . ?
O004 C009 C00E 118.28(15) . . ?
O004 C009 C00D 120.79(15) . . ?
C00E C009 C00D 120.85(15) . . ?
N006 C00A C00E 120.89(16) . . ?
N006 C00A C00J 121.34(15) . . ?
C00E C00A C00J 117.76(15) . . ?
C00F C00B C00L 123.49(16) . . ?
C00F C00B Cl01 118.72(13) . . ?
C00L C00B Cl01 117.79(14) . . ?
C007 C00C C00F 118.12(16) . . ?
C007 C00C H1 120.9 . . ?
C00F C00C H1 120.9 . . ?
C00H C00D C00G 122.76(16) . . ?
C00H C00D C009 117.34(15) . . ?
C00G C00D C009 119.70(15) . . ?
C009 C00E C00A 121.25(16) . . ?
C009 C00E H2 119.4 . . ?
C00A C00E H2 119.4 . . ?
C00B C00F C00C 119.35(16) . . ?
C00B C00F H3 120.3 . . ?
C00C C00F H3 120.3 . . ?
N005 C00G C00D 118.46(15) . . ?
N005 C00G H6 120.8 . . ?
C00D C00G H6 120.8 . . ?
C00J C00H C00D 122.18(16) . . ?
C00J C00H H4 118.9 . . ?
C00D C00H H4 118.9 . . ?
N006 C00I C00M 113.07(15) . . ?
N006 C00I H7 109.0 . . ?
C00M C00I H7 109.0 . . ?
N006 C00I H8 109.0 . . ?
C00M C00I H8 109.0 . . ?
H7 C00I H8 107.8 . . ?
C00H C00J C00A 120.54(16) . . ?
C00H C00J H17 119.7 . . ?
C00A C00J H17 119.7 . . ?
N006 C00K C00N 111.67(15) . . ?
N006 C00K H9 109.3 . . ?
C00N C00K H9 109.3 . . ?
N006 C00K H10 109.3 . . ?
C00N C00K H10 109.3 . . ?
H9 C00K H10 107.9 . . ?
C008 C00L C00B 116.47(16) . . ?
C008 C00L H5 121.8 . . ?
C00B C00L H5 121.8 . . ?
C00I C00M H11 109.5 . . ?
C00I C00M H12 109.5 . . ?
H11 C00M H12 109.5 . . ?
C00I C00M H13 109.5 . . ?
H11 C00M H13 109.5 . . ?
H12 C00M H13 109.5 . . ?
C00K C00N H14 109.5 . . ?
C00K C00N H15 109.5 . . ?
H14 C00N H15 109.5 . . ?
C00K C00N H16 109.5 . . ?
H14 C00N H16 109.5 . . ?
H15 C00N H16 109.5 . . ?
F002 B00O O004 110.52(14) . . ?
F002 B00O O003 110.79(15) . . ?
O004 B00O O003 114.69(14) . . ?
F002 B00O N005 108.76(14) . . ?
O004 B00O N005 109.56(15) . . ?
O003 B00O N005 102.09(13) . . ?

loop_
_geom_bond_atom_site_label_1
_geom_bond_atom_site_label_2
_geom_bond_distance
_geom_bond_site_symmetry_2
_geom_bond_publ_flag
Cl01 C00B 1.7394(18) . ?
F002 B00O 1.398(2) . ?
O003 C008 1.357(2) . ?
O003 B00O 1.461(2) . ?
O004 C009 1.351(2) . ?
O004 B00O 1.441(2) . ?
N005 C00G 1.303(2) . ?
N005 C007 1.403(2) . ?
N005 B00O 1.570(2) . ?
N006 C00A 1.362(2) . ?
N006 C00K 1.467(2) . ?
N006 C00I 1.470(2) . ?
C007 C00C 1.380(2) . ?
C007 C008 1.404(2) . ?
C008 C00L 1.379(2) . ?
C009 C00E 1.370(2) . ?
C009 C00D 1.429(2) . ?
C00A C00E 1.413(2) . ?
C00A C00J 1.428(2) . ?
C00B C00F 1.387(3) . ?
C00B C00L 1.392(2) . ?
C00C C00F 1.388(2) . ?
C00C H1 0.9500 . ?
C00D C00H 1.407(2) . ?
C00D C00G 1.414(2) . ?
C00E H2 0.9500 . ?
C00F H3 0.9500 . ?
C00G H6 0.9500 . ?
C00H C00J 1.361(2) . ?
C00H H4 0.9500 . ?
C00I C00M 1.519(2) . ?
C00I H7 0.9900 . ?
C00I H8 0.9900 . ?
C00J H17 0.9500 . ?
C00K C00N 1.517(2) . ?
C00K H9 0.9900 . ?
C00K H10 0.9900 . ?
C00L H5 0.9500 . ?
C00M H11 0.9800 . ?
C00M H12 0.9800 . ?
C00M H13 0.9800 . ?
C00N H14 0.9800 . ?
C00N H15 0.9800 . ?
C00N H16 0.9800 . ?

loop_
_geom_torsion_atom_site_label_1
_geom_torsion_atom_site_label_2
_geom_torsion_atom_site_label_3
_geom_torsion_atom_site_label_4
_geom_torsion
_geom_torsion_site_symmetry_1
_geom_torsion_site_symmetry_2
_geom_torsion_site_symmetry_3
_geom_torsion_site_symmetry_4
_geom_torsion_publ_flag
C00G N005 C007 C00C 18.3(3) . . . . ?
B00O N005 C007 C00C -169.27(18) . . . . ?
C00G N005 C007 C008 -161.09(17) . . . . ?
B00O N005 C007 C008 11.31(17) . . . . ?
B00O O003 C008 C00L 167.84(17) . . . . ?
B00O O003 C008 C007 -12.1(2) . . . . ?
C00C C007 C008 O003 -179.55(15) . . . . ?
N005 C007 C008 O003 -0.1(2) . . . . ?
C00C C007 C008 C00L 0.5(3) . . . . ?
N005 C007 C008 C00L 179.99(15) . . . . ?
B00O O004 C009 C00E -154.50(16) . . . . ?
B00O O004 C009 C00D 28.7(2) . . . . ?
C00K N006 C00A C00E 169.18(15) . . . . ?
C00I N006 C00A C00E 7.7(2) . . . . ?
C00K N006 C00A C00J -10.8(2) . . . . ?
C00I N006 C00A C00J -172.31(15) . . . . ?
C008 C007 C00C C00F -0.3(3) . . . . ?
N005 C007 C00C C00F -179.62(16) . . . . ?
O004 C009 C00D C00H 176.81(14) . . . . ?
C00E C009 C00D C00H 0.1(2) . . . . ?
O004 C009 C00D C00G 1.8(2) . . . . ?
C00E C009 C00D C00G -174.90(15) . . . . ?
O004 C009 C00E C00A -179.04(14) . . . . ?
C00D C009 C00E C00A -2.2(3) . . . . ?
N006 C00A C00E C009 -177.50(15) . . . . ?
C00J C00A C00E C009 2.5(2) . . . . ?
C00L C00B C00F C00C 0.8(3) . . . . ?
Cl01 C00B C00F C00C -178.20(13) . . . . ?
C007 C00C C00F C00B -0.4(3) . . . . ?
C007 N005 C00G C00D 165.47(16) . . . . ?
B00O N005 C00G C00D -6.0(2) . . . . ?
C00H C00D C00G N005 172.41(15) . . . . ?
C009 C00D C00G N005 -12.9(2) . . . . ?
C00G C00D C00H C00J 176.60(16) . . . . ?
C009 C00D C00H C00J 1.8(2) . . . . ?
C00A N006 C00I C00M -84.9(2) . . . . ?
C00K N006 C00I C00M 112.68(16) . . . . ?
C00D C00H C00J C00A -1.5(3) . . . . ?
N006 C00A C00J C00H 179.34(16) . . . . ?
C00E C00A C00J C00H -0.7(2) . . . . ?
C00A N006 C00K C00N -75.8(2) . . . . ?
C00I N006 C00K C00N 86.57(19) . . . . ?
O003 C008 C00L C00B 179.98(15) . . . . ?
C007 C008 C00L C00B -0.1(3) . . . . ?
C00F C00B C00L C008 -0.6(3) . . . . ?
Cl01 C00B C00L C008 178.43(13) . . . . ?
C009 O004 B00O F002 76.34(18) . . . . ?
C009 O004 B00O O003 -157.56(14) . . . . ?
C009 O004 B00O N005 -43.48(18) . . . . ?
C008 O003 B00O F002 -98.16(16) . . . . ?
C008 O003 B00O O004 135.88(15) . . . . ?
C008 O003 B00O N005 17.50(17) . . . . ?
C00G N005 B00O F002 -87.19(18) . . . . ?
C007 N005 B00O F002 99.37(15) . . . . ?
C00G N005 B00O O004 33.7(2) . . . . ?
C007 N005 B00O O004 -139.73(14) . . . . ?
C00G N005 B00O O003 155.68(14) . . . . ?
C007 N005 B00O O003 -17.77(16) . . . . ?
